data_7707686
loop_
_publ_author_name
'Sun, Zhen-Zhou'
'Zhu, Ning'
'Pan, Xun'
'Wang, Guo'
'Li, Zhong-Feng'
'Xin, Xiu-Lan'
'Han, Hong-Liang'
'Feng, Yue-Bing'
'Jin, Qiong-Hua'
'Yang, Yu-Ping'
'Yang, Wei'

_publ_section_title
;
 A new application of terahertz time-domain absorption spectra in
 luminescent complexes: characterization of the C-H\p weak interactions in
 Cu(I) complexes.
;
_journal_issue 29
_journal_name_full 'Dalton transactions (Cambridge, England : 2003)'
_journal_page_first 10214
_journal_page_last 10224
_journal_paper_doi 10.1039/d1dt01023a
_journal_volume 50
_journal_year 2021
_chemical_formula_moiety 'C45 H36 Cu N6 P2, B F4'
_chemical_formula_sum 'C45 H36 B Cu F4 N6 P2'
_chemical_formula_weight 873.09
_space_group_crystal_system triclinic
_space_group_IT_number 2
_space_group_name_Hall '-P 1'
_space_group_name_H-M_alt 'P -1'
_atom_sites_solution_hydrogens geom
_atom_sites_solution_primary dual
_audit_creation_date 2017-07-21
_audit_creation_method
;
Olex2 1.2
(compiled 2017.03.02 svn.r3394 for OlexSys, GUI svn.r5324)
;
_audit_update_record
;
2020-09-23 deposited with the CCDC.	2021-06-16 downloaded from the CCDC.
;
_cell_angle_alpha 93.6821(8)
_cell_angle_beta 95.5889(8)
_cell_angle_gamma 106.8124(9)
_cell_formula_units_Z 2
_cell_length_a 8.79421(9)
_cell_length_b 11.97329(12)
_cell_length_c 20.23452(19)
_cell_measurement_reflns_used 18161
_cell_measurement_temperature 132.98(10)
_cell_measurement_theta_max 73.6760
_cell_measurement_theta_min 4.2620
_cell_volume 2020.28(4)
_computing_cell_refinement 'CrysAlisPro 1.171.39.33c (Rigaku OD, 2017)'
_computing_data_collection 'CrysAlisPro 1.171.39.33c (Rigaku OD, 2017)'
_computing_data_reduction 'CrysAlisPro 1.171.39.33c (Rigaku OD, 2017)'
_computing_molecular_graphics 'Olex2 (Dolomanov et al., 2009)'
_computing_publication_material 'Olex2 (Dolomanov et al., 2009)'
_computing_structure_refinement 'ShelXL (Sheldrick, 2015)'
_computing_structure_solution 'ShelXT (Sheldrick, 2015)'
_diffrn_ambient_environment N~2~
_diffrn_ambient_temperature 132.98(10)
_diffrn_detector 'CCD plate'
_diffrn_measured_fraction_theta_full 0.995
_diffrn_measured_fraction_theta_max 0.970
_diffrn_measurement_details
;
List of Runs (angles in degrees, time in seconds):

  # Type    Start    End  Width  t~exp~   \w     \q     \k     \f   Frames
#--------------------------------------------------------------------------
  1  \w    -22.00  89.00   0.50    0.50    --    0.00  57.00  90.00  222
  2  \w    -89.00  18.00   0.50    0.50    --    0.00 -19.00 120.00  214
  3  \w    -89.00  18.00   0.50    0.50    --    0.00 -19.00 150.00  214
  4  \w    -89.00  -3.00   0.50    0.50    --    0.00 -57.00-120.00  172
  5  \w    -34.00  14.00   0.50    0.50    --    0.00 -37.00 -90.00   96
  6  \w      9.00  40.00   0.50    0.50    --   94.60 -61.00 120.00   62
  7  \w     33.00 100.00   0.50    0.50    --   94.60 -61.00-120.00  134
  8  \w      7.00 126.00   0.50    0.50    --   94.60 -82.00   0.00  238
  9  \w     75.00 183.00   0.50    0.50    --   94.60  45.00  90.00  216
 10  \w     36.00 124.00   0.50    0.50    --   94.60 -82.00-120.00  176
 11  \w     12.00 118.00   0.50    0.50    --   94.60 -61.00   0.00  212
 12  \w     16.00 116.00   0.50    0.50    --   94.60 -15.00 120.00  200
 13  \w     49.00 125.00   0.50    0.50    --   94.60 -82.00 150.00  152
 14  \w     72.00 125.00   0.50    0.50    --   94.60 -82.00  60.00  106
 15  \w      6.00 106.00   0.50    0.50    --   94.60 -30.00 120.00  200
 16  \w      5.00  40.00   0.50    0.50    --   94.60 -82.00  60.00   70
 17  \w     63.00  89.00   0.50    0.50    --   94.60 -61.00 120.00   52
 18  \w      8.00  45.00   0.50    0.50    --   94.60 -82.00 150.00   74
 19  \w     77.00 103.00   0.50    0.50    --   94.60 -82.00 -60.00   52
 20  \w     65.00 120.00   0.50    0.50    --   94.60  77.00 -50.20  110
 21  \w     84.00 123.00   0.50    0.50    --   94.60 -82.00  90.00   78
 22  \w    108.00 183.00   0.50    0.50    --   94.60  34.00  63.43  150
;
_diffrn_measurement_device 'four-circle diffractometer'
_diffrn_measurement_device_type 'XtaLAB AFC12 (RINC): Kappa dual home/near'
_diffrn_measurement_method '\w scans'
_diffrn_orient_matrix_type 'CrysAlisPro convention (1999,Acta A55,543-557)'
_diffrn_orient_matrix_UB_11 0.0237664000
_diffrn_orient_matrix_UB_12 -0.0756422000
_diffrn_orient_matrix_UB_13 0.0566339000
_diffrn_orient_matrix_UB_21 -0.1808181000
_diffrn_orient_matrix_UB_22 -0.0645643000
_diffrn_orient_matrix_UB_23 -0.0096991000
_diffrn_orient_matrix_UB_31 0.0270231000
_diffrn_orient_matrix_UB_32 -0.0913659000
_diffrn_orient_matrix_UB_33 -0.0510508000
_diffrn_radiation_monochromator mirror
_diffrn_radiation_probe x-ray
_diffrn_radiation_type CuK\a
_diffrn_radiation_wavelength 1.54184
_diffrn_reflns_av_R_equivalents 0.0306
_diffrn_reflns_av_unetI/netI 0.0263
_diffrn_reflns_Laue_measured_fraction_full 0.995
_diffrn_reflns_Laue_measured_fraction_max 0.970
_diffrn_reflns_limit_h_max 10
_diffrn_reflns_limit_h_min -10
_diffrn_reflns_limit_k_max 14
_diffrn_reflns_limit_k_min -14
_diffrn_reflns_limit_l_max 20
_diffrn_reflns_limit_l_min -25
_diffrn_reflns_number 23983
_diffrn_reflns_point_group_measured_fraction_full 0.995
_diffrn_reflns_point_group_measured_fraction_max 0.970
_diffrn_reflns_theta_full 67.684
_diffrn_reflns_theta_max 73.967
_diffrn_reflns_theta_min 3.875
_diffrn_source 'micro-focus sealed X-ray tube'
_diffrn_source_type 'Rigaku (Cu) X-ray Source'
_exptl_absorpt_coefficient_mu 2.017
_exptl_absorpt_correction_T_max 1.00000
_exptl_absorpt_correction_T_min 0.77361
_exptl_absorpt_correction_type multi-scan
_exptl_absorpt_process_details
;
CrysAlisPro 1.171.39.33c (Rigaku Oxford Diffraction, 2017)
Empirical absorption correction using spherical harmonics,
 implemented in SCALE3 ABSPACK scaling algorithm.
;
_exptl_crystal_colour 'clear yellowish yellow'
_exptl_crystal_colour_lustre clear
_exptl_crystal_colour_modifier yellowish
_exptl_crystal_colour_primary yellow
_exptl_crystal_density_diffrn 1.435
_exptl_crystal_description block
_exptl_crystal_F_000 896
_exptl_crystal_size_max 0.4
_exptl_crystal_size_mid 0.4
_exptl_crystal_size_min 0.4
_refine_diff_density_max 0.742
_refine_diff_density_min -0.537
_refine_diff_density_rms 0.057
_refine_ls_extinction_method none
_refine_ls_goodness_of_fit_ref 1.039
_refine_ls_hydrogen_treatment constr
_refine_ls_matrix_type full
_refine_ls_number_parameters 532
_refine_ls_number_reflns 7930
_refine_ls_number_restraints 0
_refine_ls_restrained_S_all 1.039
_refine_ls_R_factor_all 0.0345
_refine_ls_R_factor_gt 0.0331
_refine_ls_shift/su_max 0.002
_refine_ls_shift/su_mean 0.000
_refine_ls_structure_factor_coef Fsqd
_refine_ls_weighting_details 'w=1/[\s^2^(Fo^2^)+(0.0440P)^2^+1.3290P] where P=(Fo^2^+2Fc^2^)/3'
_refine_ls_weighting_scheme calc
_refine_ls_wR_factor_gt 0.0881
_refine_ls_wR_factor_ref 0.0891
_reflns_Friedel_coverage 0.000
_reflns_number_gt 7558
_reflns_number_total 7930
_reflns_threshold_expression 'I > 2\s(I)'
_cod_data_source_file d1dt01023a2.cif
_cod_data_source_block 20171208-2
_cod_depositor_comments 'Adding full bibliography for 7707686--7707690.cif.'
_cod_database_code 7707686
_shelx_shelxl_version_number 2014/7
_chemical_oxdiff_formula 'C20 H30 N8 P8 Cu1 B1 F4 O1'
_shelx_space_group_comment
;
The symmetry employed for this shelxl refinement is uniquely defined
by the following loop, which should always be used as a source of
symmetry information in preference to the above space-group names.
They are only intended as comments.
;
_reflns_odcompleteness_completeness 99.57
_reflns_odcompleteness_iscentric 1
_reflns_odcompleteness_theta 66.97
_olex2_refinement_description
;
1. Fixed Uiso
 At 1.2 times of:
  All C(H) groups, All C(H,H) groups
2.a Secondary CH2 refined with riding coordinates:
 C20(H20A,H20B), C33(H33A,H33B)
2.b Aromatic/amide H refined with riding coordinates:
 C28(H28), C37(H37), C41(H41), C22(H22), C43(H43), C30(H30), C42(H42),
 C10(H10), C31(H31), C32(H32), C45(H45), C44(H44), C16(H16), C18(H18), C25(H25),
  C9(H9), C26(H26), C29(H29), C19(H19), C8(H8), C2(H2), C38(H38), C39(H39),
 C23(H23), C13(H13), C17(H17), C14(H14), C1(H1), C35(H35), C36(H36), C3(H3),
 C24(H24)
;
_olex2_submission_special_instructions 'No special instructions were received'
_oxdiff_exptl_absorpt_empirical_details
;
Empirical correction (ABSPACK) includes:
- Absorption correction using spherical harmonics
- Frame scaling
;
_oxdiff_exptl_absorpt_empirical_full_max 1.463
_oxdiff_exptl_absorpt_empirical_full_min 0.734

loop_
_space_group_symop_operation_xyz
'x, y, z'
'-x, -y, -z'

loop_
_atom_site_label
_atom_site_type_symbol
_atom_site_fract_x
_atom_site_fract_y
_atom_site_fract_z
_atom_site_U_iso_or_equiv
_atom_site_adp_type
_atom_site_occupancy
_atom_site_site_symmetry_order
_atom_site_calc_flag
_atom_site_refinement_flags_posn
_atom_site_refinement_flags_adp
_atom_site_refinement_flags_occupancy
_atom_site_disorder_assembly
_atom_site_disorder_group
Cu1 Cu 0.59127(3) 0.24918(2) 0.72958(2) 0.01798(7) Uani 1 1 d . . . . .
P2 P 0.33144(5) 0.22797(3) 0.73795(2) 0.01749(9) Uani 1 1 d . . . . .
P1 P 0.70742(5) 0.31203(3) 0.83295(2) 0.01674(9) Uani 1 1 d . . . . .
F3 F 0.63403(16) 0.71567(10) 0.69327(6) 0.0417(3) Uani 1 1 d . . . . .
F2 F 0.42637(16) 0.60255(11) 0.73910(7) 0.0520(3) Uani 1 1 d . . . . .
F1 F 0.66723(19) 0.67616(16) 0.79964(7) 0.0657(4) Uani 1 1 d . . . . .
F4 F 0.5214(2) 0.79752(12) 0.77024(8) 0.0637(4) Uani 1 1 d . . . . .
N2 N 0.63765(16) 0.34943(12) 0.65091(7) 0.0203(3) Uani 1 1 d . . . . .
N6 N 0.43266(17) 0.34769(12) 0.98316(7) 0.0215(3) Uani 1 1 d . . . . .
N1 N 0.63251(16) 0.12665(11) 0.66260(7) 0.0182(3) Uani 1 1 d . . . . .
N5 N 0.41675(16) 0.32872(12) 0.86706(7) 0.0191(3) Uani 1 1 d . . . . .
N3 N 0.74252(19) 0.08556(14) 0.43423(7) 0.0303(3) Uani 1 1 d . . . . .
N4 N 0.7163(2) 0.31187(14) 0.41902(7) 0.0310(3) Uani 1 1 d . . . . .
C27 C 0.71119(18) 0.19758(14) 0.88758(8) 0.0185(3) Uani 1 1 d . . . . .
C28 C 0.68277(19) 0.20424(14) 0.95419(8) 0.0218(3) Uani 1 1 d . . . . .
H28 H 0.6666 0.2718 0.9736 0.026 Uiso 1 1 calc R . . . .
C7 C 0.68479(19) 0.09999(14) 0.54815(8) 0.0208(3) Uani 1 1 d . . . . .
C6 C 0.65896(18) 0.16793(13) 0.60235(8) 0.0176(3) Uani 1 1 d . . . . .
C5 C 0.65717(18) 0.28786(14) 0.59561(8) 0.0184(3) Uani 1 1 d . . . . .
C37 C 0.0775(2) 0.31617(19) 0.54705(10) 0.0371(5) Uani 1 1 d . . . . .
H37 H 0.0330 0.3356 0.5074 0.045 Uiso 1 1 calc R . . . .
C41 C 0.2913(2) 0.01705(15) 0.79227(8) 0.0238(3) Uani 1 1 d . . . . .
H41 H 0.4018 0.0442 0.8031 0.029 Uiso 1 1 calc R . . . .
C22 C 1.0019(2) 0.43707(15) 0.91014(8) 0.0234(3) Uani 1 1 d . . . . .
H22 H 0.9668 0.3919 0.9445 0.028 Uiso 1 1 calc R . . . .
C43 C 0.0421(2) -0.13389(16) 0.79288(9) 0.0297(4) Uani 1 1 d . . . . .
H43 H -0.0145 -0.2073 0.8039 0.036 Uiso 1 1 calc R . . . .
C30 C 0.7020(2) 0.00907(16) 0.96367(10) 0.0297(4) Uani 1 1 d . . . . .
H30 H 0.6973 -0.0539 0.9889 0.036 Uiso 1 1 calc R . . . .
C42 C 0.2069(2) -0.09227(16) 0.80922(9) 0.0289(4) Uani 1 1 d . . . . .
H42 H 0.2609 -0.1377 0.8316 0.035 Uiso 1 1 calc R . . . .
C10 C 0.6298(2) 0.01573(14) 0.66900(8) 0.0223(3) Uani 1 1 d . . . . .
H10 H 0.6090 -0.0142 0.7096 0.027 Uiso 1 1 calc R . . . .
C40 C 0.21155(19) 0.08653(14) 0.75916(8) 0.0197(3) Uani 1 1 d . . . . .
C31 C 0.7324(2) 0.00177(16) 0.89765(10) 0.0308(4) Uani 1 1 d . . . . .
H31 H 0.7496 -0.0657 0.8786 0.037 Uiso 1 1 calc R . . . .
C32 C 0.7370(2) 0.09577(15) 0.86014(9) 0.0252(3) Uani 1 1 d . . . . .
H32 H 0.7577 0.0906 0.8160 0.030 Uiso 1 1 calc R . . . .
C45 C 0.0457(2) 0.04448(15) 0.74316(9) 0.0256(4) Uani 1 1 d . . . . .
H45 H -0.0090 0.0900 0.7213 0.031 Uiso 1 1 calc R . . . .
C12 C 0.7088(2) 0.15040(15) 0.48489(8) 0.0229(3) Uani 1 1 d . . . . .
C20 C 0.58558(18) 0.39553(13) 0.87196(8) 0.0192(3) Uani 1 1 d . . . . .
H20A H 0.6274 0.4176 0.9186 0.023 Uiso 1 1 calc R . . . .
H20B H 0.5955 0.4669 0.8504 0.023 Uiso 1 1 calc R . . . .
C44 C -0.0378(2) -0.06524(16) 0.75992(10) 0.0300(4) Uani 1 1 d . . . . .
H44 H -0.1483 -0.0930 0.7490 0.036 Uiso 1 1 calc R . . . .
C15 C 0.34431(19) 0.30126(13) 0.92501(8) 0.0188(3) Uani 1 1 d . . . . .
C34 C 0.21792(19) 0.26078(15) 0.66540(8) 0.0220(3) Uani 1 1 d . . . . .
C16 C 0.1866(2) 0.22685(15) 0.92145(9) 0.0235(3) Uani 1 1 d . . . . .
H16 H 0.1305 0.1896 0.8808 0.028 Uiso 1 1 calc R . . . .
C18 C 0.2046(2) 0.26423(17) 1.03996(9) 0.0290(4) Uani 1 1 d . . . . .
H18 H 0.1585 0.2572 1.0795 0.035 Uiso 1 1 calc R . . . .
C25 C 1.1070(2) 0.57554(16) 0.80900(10) 0.0317(4) Uani 1 1 d . . . . .
H25 H 1.1415 0.6224 0.7753 0.038 Uiso 1 1 calc R . . . .
C21 C 0.90523(19) 0.42005(14) 0.84938(8) 0.0196(3) Uani 1 1 d . . . . .
C9 C 0.6568(2) -0.05716(15) 0.61794(9) 0.0268(4) Uani 1 1 d . . . . .
H9 H 0.6562 -0.1333 0.6249 0.032 Uiso 1 1 calc R . . . .
C26 C 0.9595(2) 0.48997(16) 0.79878(9) 0.0269(4) Uani 1 1 d . . . . .
H26 H 0.8962 0.4791 0.7579 0.032 Uiso 1 1 calc R . . . .
C29 C 0.6786(2) 0.11023(16) 0.99169(9) 0.0271(4) Uani 1 1 d . . . . .
H29 H 0.6600 0.1155 1.0361 0.033 Uiso 1 1 calc R . . . .
C19 C 0.3617(2) 0.32826(15) 1.03908(9) 0.0255(4) Uani 1 1 d . . . . .
H19 H 0.4228 0.3601 1.0797 0.031 Uiso 1 1 calc R . . . .
C8 C 0.6844(2) -0.01521(15) 0.55706(9) 0.0258(4) Uani 1 1 d . . . . .
H8 H 0.7026 -0.0626 0.5223 0.031 Uiso 1 1 calc R . . . .
C2 C 0.6452(2) 0.51124(16) 0.58611(10) 0.0318(4) Uani 1 1 d . . . . .
H2 H 0.6401 0.5875 0.5844 0.038 Uiso 1 1 calc R . . . .
C38 C 0.1251(3) 0.2160(2) 0.54766(10) 0.0444(5) Uani 1 1 d . . . . .
H38 H 0.1091 0.1665 0.5087 0.053 Uiso 1 1 calc R . . . .
C39 C 0.1965(3) 0.1889(2) 0.60616(9) 0.0368(5) Uani 1 1 d . . . . .
H39 H 0.2305 0.1222 0.6059 0.044 Uiso 1 1 calc R . . . .
C23 C 1.1510(2) 0.52149(15) 0.91961(9) 0.0281(4) Uani 1 1 d . . . . .
H23 H 1.2161 0.5312 0.9599 0.034 Uiso 1 1 calc R . . . .
C11 C 0.6986(2) 0.26361(15) 0.47764(8) 0.0230(3) Uani 1 1 d . . . . .
C13 C 0.7454(3) 0.24603(19) 0.36969(9) 0.0374(5) Uani 1 1 d . . . . .
H13 H 0.7562 0.2750 0.3283 0.045 Uiso 1 1 calc R . . . .
C17 C 0.1174(2) 0.21052(17) 0.97965(10) 0.0289(4) Uani 1 1 d . . . . .
H17 H 0.0122 0.1635 0.9785 0.035 Uiso 1 1 calc R . . . .
C14 C 0.7606(3) 0.13468(18) 0.37751(9) 0.0361(4) Uani 1 1 d . . . . .
H14 H 0.7843 0.0932 0.3415 0.043 Uiso 1 1 calc R . . . .
C1 C 0.6319(2) 0.45889(15) 0.64573(9) 0.0268(4) Uani 1 1 d . . . . .
H1 H 0.6185 0.5019 0.6835 0.032 Uiso 1 1 calc R . . . .
C35 C 0.1660(2) 0.35942(17) 0.66450(10) 0.0354(4) Uani 1 1 d . . . . .
H35 H 0.1777 0.4077 0.7037 0.042 Uiso 1 1 calc R . . . .
C36 C 0.0961(3) 0.38685(18) 0.60510(12) 0.0429(5) Uani 1 1 d . . . . .
H36 H 0.0621 0.4535 0.6050 0.052 Uiso 1 1 calc R . . . .
C3 C 0.6659(2) 0.44945(16) 0.52996(9) 0.0280(4) Uani 1 1 d . . . . .
H3 H 0.6752 0.4832 0.4898 0.034 Uiso 1 1 calc R . . . .
C33 C 0.31829(19) 0.33488(14) 0.80582(8) 0.0198(3) Uani 1 1 d . . . . .
H33A H 0.3533 0.4134 0.7919 0.024 Uiso 1 1 calc R . . . .
H33B H 0.2077 0.3191 0.8143 0.024 Uiso 1 1 calc R . . . .
C4 C 0.67277(19) 0.33429(14) 0.53408(8) 0.0215(3) Uani 1 1 d . . . . .
C24 C 1.2028(2) 0.59113(15) 0.86934(10) 0.0303(4) Uani 1 1 d . . . . .
H24 H 1.3018 0.6483 0.8761 0.036 Uiso 1 1 calc R . . . .
B1 B 0.5610(3) 0.69856(18) 0.75166(11) 0.0281(4) Uani 1 1 d . . . . .

loop_
_atom_site_aniso_label
_atom_site_aniso_U_11
_atom_site_aniso_U_22
_atom_site_aniso_U_33
_atom_site_aniso_U_23
_atom_site_aniso_U_13
_atom_site_aniso_U_12
Cu1 0.01895(13) 0.01846(13) 0.01703(12) 0.00246(9) 0.00384(9) 0.00562(9)
P2 0.01679(19) 0.01712(19) 0.01882(19) 0.00263(15) 0.00199(14) 0.00532(15)
P1 0.01624(18) 0.01646(19) 0.01745(19) 0.00194(14) 0.00330(14) 0.00427(14)
F3 0.0558(8) 0.0300(6) 0.0364(6) 0.0113(5) 0.0146(5) 0.0037(5)
F2 0.0428(7) 0.0334(7) 0.0707(9) 0.0015(6) 0.0208(6) -0.0066(5)
F1 0.0588(9) 0.0970(12) 0.0466(8) 0.0318(8) 0.0000(7) 0.0283(9)
F4 0.0876(11) 0.0369(7) 0.0735(10) -0.0064(7) 0.0195(9) 0.0286(7)
N2 0.0233(7) 0.0166(6) 0.0220(7) 0.0027(5) 0.0049(5) 0.0068(5)
N6 0.0244(7) 0.0205(7) 0.0215(7) 0.0002(5) 0.0054(5) 0.0092(5)
N1 0.0189(6) 0.0168(6) 0.0187(6) 0.0028(5) 0.0024(5) 0.0050(5)
N5 0.0174(6) 0.0218(7) 0.0188(6) 0.0019(5) 0.0033(5) 0.0064(5)
N3 0.0360(8) 0.0300(8) 0.0229(7) -0.0016(6) 0.0050(6) 0.0072(7)
N4 0.0383(9) 0.0320(8) 0.0207(7) 0.0062(6) 0.0046(6) 0.0062(7)
C27 0.0140(7) 0.0180(7) 0.0226(8) 0.0026(6) 0.0019(6) 0.0032(6)
C28 0.0206(8) 0.0210(8) 0.0252(8) 0.0043(6) 0.0064(6) 0.0068(6)
C7 0.0212(8) 0.0194(8) 0.0205(8) 0.0013(6) 0.0023(6) 0.0044(6)
C6 0.0164(7) 0.0168(7) 0.0189(7) 0.0024(6) 0.0016(6) 0.0039(6)
C5 0.0167(7) 0.0182(7) 0.0195(7) 0.0038(6) 0.0019(6) 0.0038(6)
C37 0.0242(9) 0.0510(12) 0.0333(10) 0.0217(9) -0.0025(7) 0.0049(8)
C41 0.0235(8) 0.0236(8) 0.0245(8) 0.0035(7) 0.0013(6) 0.0075(7)
C22 0.0229(8) 0.0217(8) 0.0248(8) 0.0018(6) 0.0029(6) 0.0055(7)
C43 0.0344(10) 0.0200(8) 0.0340(10) 0.0067(7) 0.0107(8) 0.0038(7)
C30 0.0261(9) 0.0237(9) 0.0416(10) 0.0146(8) 0.0061(8) 0.0082(7)
C42 0.0359(10) 0.0240(9) 0.0285(9) 0.0085(7) 0.0035(7) 0.0105(7)
C10 0.0258(8) 0.0180(8) 0.0226(8) 0.0052(6) 0.0017(6) 0.0054(6)
C40 0.0221(8) 0.0183(7) 0.0195(7) 0.0010(6) 0.0053(6) 0.0068(6)
C31 0.0359(10) 0.0212(8) 0.0374(10) 0.0013(7) 0.0002(8) 0.0134(7)
C32 0.0285(9) 0.0246(8) 0.0237(8) -0.0001(7) 0.0015(7) 0.0109(7)
C45 0.0219(8) 0.0225(8) 0.0334(9) 0.0048(7) 0.0045(7) 0.0076(7)
C12 0.0238(8) 0.0244(8) 0.0183(8) -0.0002(6) 0.0025(6) 0.0040(6)
C20 0.0195(8) 0.0156(7) 0.0220(8) 0.0010(6) 0.0038(6) 0.0044(6)
C44 0.0218(8) 0.0257(9) 0.0409(10) 0.0056(8) 0.0068(7) 0.0028(7)
C15 0.0205(8) 0.0175(7) 0.0221(8) 0.0025(6) 0.0061(6) 0.0102(6)
C34 0.0179(7) 0.0228(8) 0.0248(8) 0.0074(6) 0.0026(6) 0.0042(6)
C16 0.0203(8) 0.0265(8) 0.0250(8) 0.0038(7) 0.0039(6) 0.0083(7)
C18 0.0335(10) 0.0340(10) 0.0280(9) 0.0098(7) 0.0144(7) 0.0184(8)
C25 0.0267(9) 0.0276(9) 0.0401(10) 0.0118(8) 0.0107(8) 0.0031(7)
C21 0.0182(7) 0.0176(7) 0.0238(8) 0.0014(6) 0.0050(6) 0.0059(6)
C9 0.0343(9) 0.0169(8) 0.0298(9) 0.0038(7) 0.0033(7) 0.0085(7)
C26 0.0232(8) 0.0291(9) 0.0273(9) 0.0074(7) 0.0038(7) 0.0048(7)
C29 0.0241(8) 0.0320(9) 0.0283(9) 0.0122(7) 0.0103(7) 0.0088(7)
C19 0.0332(9) 0.0260(9) 0.0222(8) 0.0011(7) 0.0061(7) 0.0160(7)
C8 0.0325(9) 0.0206(8) 0.0249(8) -0.0014(7) 0.0042(7) 0.0092(7)
C2 0.0455(11) 0.0190(8) 0.0347(10) 0.0076(7) 0.0067(8) 0.0140(8)
C38 0.0418(12) 0.0733(16) 0.0236(9) 0.0018(10) -0.0024(8) 0.0284(11)
C39 0.0422(11) 0.0495(12) 0.0261(9) -0.0006(8) -0.0029(8) 0.0285(10)
C23 0.0248(9) 0.0235(8) 0.0331(9) -0.0032(7) -0.0023(7) 0.0058(7)
C11 0.0221(8) 0.0249(8) 0.0193(8) 0.0044(6) 0.0016(6) 0.0030(6)
C13 0.0484(12) 0.0402(11) 0.0198(9) 0.0059(8) 0.0071(8) 0.0055(9)
C17 0.0228(8) 0.0320(9) 0.0363(10) 0.0108(8) 0.0102(7) 0.0112(7)
C14 0.0457(12) 0.0403(11) 0.0210(9) -0.0005(8) 0.0095(8) 0.0097(9)
C1 0.0376(10) 0.0185(8) 0.0273(9) 0.0041(7) 0.0069(7) 0.0116(7)
C35 0.0418(11) 0.0240(9) 0.0375(10) 0.0025(8) -0.0105(9) 0.0102(8)
C36 0.0432(12) 0.0267(10) 0.0541(13) 0.0141(9) -0.0157(10) 0.0077(9)
C3 0.0344(10) 0.0244(9) 0.0265(9) 0.0113(7) 0.0036(7) 0.0091(7)
C33 0.0205(8) 0.0197(8) 0.0210(8) 0.0023(6) 0.0020(6) 0.0089(6)
C4 0.0210(8) 0.0209(8) 0.0221(8) 0.0050(6) 0.0025(6) 0.0048(6)
C24 0.0199(8) 0.0211(8) 0.0465(11) -0.0006(8) 0.0046(8) 0.0012(7)
B1 0.0335(11) 0.0205(9) 0.0302(10) 0.0058(8) 0.0050(8) 0.0067(8)

loop_
_atom_type_symbol
_atom_type_description
_atom_type_scat_dispersion_real
_atom_type_scat_dispersion_imag
_atom_type_scat_source
C C 0.0181 0.0091 'International Tables Vol C Tables 4.2.6.8 and 6.1.1.4'
H H 0.0000 0.0000 'International Tables Vol C Tables 4.2.6.8 and 6.1.1.4'
B B 0.0090 0.0039 'International Tables Vol C Tables 4.2.6.8 and 6.1.1.4'
Cu Cu -1.9646 0.5888 'International Tables Vol C Tables 4.2.6.8 and 6.1.1.4'
F F 0.0727 0.0534 'International Tables Vol C Tables 4.2.6.8 and 6.1.1.4'
N N 0.0311 0.0180 'International Tables Vol C Tables 4.2.6.8 and 6.1.1.4'
P P 0.2955 0.4335 'International Tables Vol C Tables 4.2.6.8 and 6.1.1.4'

loop_
_geom_angle_atom_site_label_1
_geom_angle_atom_site_label_2
_geom_angle_atom_site_label_3
_geom_angle
_geom_angle_site_symmetry_1
_geom_angle_site_symmetry_3
_geom_angle_publ_flag
P1 Cu1 P2 103.018(17) . . ?
N2 Cu1 P2 103.54(4) . . ?
N2 Cu1 P1 122.66(4) . . ?
N2 Cu1 N1 81.11(5) . . ?
N1 Cu1 P2 114.70(4) . . ?
N1 Cu1 P1 129.10(4) . . ?
C40 P2 Cu1 116.92(5) . . ?
C40 P2 C34 105.59(8) . . ?
C40 P2 C33 104.83(7) . . ?
C34 P2 Cu1 115.75(5) . . ?
C34 P2 C33 103.92(8) . . ?
C33 P2 Cu1 108.55(5) . . ?
C27 P1 Cu1 115.30(5) . . ?
C27 P1 C20 104.65(7) . . ?
C27 P1 C21 106.07(7) . . ?
C20 P1 Cu1 107.13(5) . . ?
C21 P1 Cu1 121.32(5) . . ?
C21 P1 C20 100.12(7) . . ?
C5 N2 Cu1 112.75(10) . . ?
C1 N2 Cu1 128.75(12) . . ?
C1 N2 C5 117.98(14) . . ?
C15 N6 C19 117.60(15) . . ?
C6 N1 Cu1 112.17(10) . . ?
C10 N1 Cu1 130.21(11) . . ?
C10 N1 C6 117.55(14) . . ?
C20 N5 C33 115.91(13) . . ?
C15 N5 C20 120.11(13) . . ?
C15 N5 C33 119.40(13) . . ?
C14 N3 C12 115.88(17) . . ?
C13 N4 C11 115.90(17) . . ?
C28 C27 P1 123.64(12) . . ?
C32 C27 P1 117.73(12) . . ?
C32 C27 C28 118.57(15) . . ?
C27 C28 H28 119.9 . . ?
C29 C28 C27 120.25(16) . . ?
C29 C28 H28 119.9 . . ?
C6 C7 C12 119.29(15) . . ?
C6 C7 C8 118.02(15) . . ?
C8 C7 C12 122.69(15) . . ?
N1 C6 C7 122.88(14) . . ?
N1 C6 C5 116.90(14) . . ?
C7 C6 C5 120.21(14) . . ?
N2 C5 C6 116.75(14) . . ?
N2 C5 C4 122.82(15) . . ?
C4 C5 C6 120.43(15) . . ?
C38 C37 H37 120.2 . . ?
C36 C37 H37 120.2 . . ?
C36 C37 C38 119.66(18) . . ?
C42 C41 H41 119.7 . . ?
C42 C41 C40 120.52(16) . . ?
C40 C41 H41 119.7 . . ?
C21 C22 H22 119.9 . . ?
C23 C22 H22 119.9 . . ?
C23 C22 C21 120.21(16) . . ?
C42 C43 H43 120.2 . . ?
C42 C43 C44 119.62(16) . . ?
C44 C43 H43 120.2 . . ?
C31 C30 H30 120.1 . . ?
C29 C30 H30 120.1 . . ?
C29 C30 C31 119.70(16) . . ?
C41 C42 C43 120.11(17) . . ?
C41 C42 H42 119.9 . . ?
C43 C42 H42 119.9 . . ?
N1 C10 H10 118.4 . . ?
N1 C10 C9 123.21(15) . . ?
C9 C10 H10 118.4 . . ?
C41 C40 P2 117.71(13) . . ?
C45 C40 P2 123.17(13) . . ?
C45 C40 C41 119.12(15) . . ?
C30 C31 H31 120.1 . . ?
C30 C31 C32 119.71(17) . . ?
C32 C31 H31 120.1 . . ?
C27 C32 H32 119.5 . . ?
C31 C32 C27 121.09(16) . . ?
C31 C32 H32 119.5 . . ?
C40 C45 H45 120.0 . . ?
C44 C45 C40 120.04(16) . . ?
C44 C45 H45 120.0 . . ?
N3 C12 C7 118.32(16) . . ?
N3 C12 C11 121.42(16) . . ?
C11 C12 C7 120.25(15) . . ?
P1 C20 H20A 109.1 . . ?
P1 C20 H20B 109.1 . . ?
N5 C20 P1 112.67(10) . . ?
N5 C20 H20A 109.1 . . ?
N5 C20 H20B 109.1 . . ?
H20A C20 H20B 107.8 . . ?
C43 C44 C45 120.59(17) . . ?
C43 C44 H44 119.7 . . ?
C45 C44 H44 119.7 . . ?
N6 C15 N5 116.85(14) . . ?
N6 C15 C16 122.14(15) . . ?
N5 C15 C16 121.00(15) . . ?
C39 C34 P2 117.88(13) . . ?
C35 C34 P2 123.28(14) . . ?
C35 C34 C39 118.52(17) . . ?
C15 C16 H16 120.8 . . ?
C17 C16 C15 118.34(16) . . ?
C17 C16 H16 120.8 . . ?
C19 C18 H18 121.2 . . ?
C19 C18 C17 117.55(16) . . ?
C17 C18 H18 121.2 . . ?
C26 C25 H25 120.0 . . ?
C24 C25 H25 120.0 . . ?
C24 C25 C26 120.09(17) . . ?
C22 C21 P1 123.06(12) . . ?
C22 C21 C26 118.94(15) . . ?
C26 C21 P1 117.98(13) . . ?
C10 C9 H9 120.4 . . ?
C8 C9 C10 119.23(16) . . ?
C8 C9 H9 120.4 . . ?
C25 C26 C21 120.54(17) . . ?
C25 C26 H26 119.7 . . ?
C21 C26 H26 119.7 . . ?
C28 C29 H29 119.7 . . ?
C30 C29 C28 120.67(17) . . ?
C30 C29 H29 119.7 . . ?
N6 C19 C18 124.13(17) . . ?
N6 C19 H19 117.9 . . ?
C18 C19 H19 117.9 . . ?
C7 C8 H8 120.5 . . ?
C9 C8 C7 119.08(16) . . ?
C9 C8 H8 120.5 . . ?
C1 C2 H2 120.2 . . ?
C3 C2 H2 120.2 . . ?
C3 C2 C1 119.54(16) . . ?
C37 C38 H38 119.8 . . ?
C37 C38 C39 120.3(2) . . ?
C39 C38 H38 119.8 . . ?
C34 C39 H39 119.7 . . ?
C38 C39 C34 120.58(19) . . ?
C38 C39 H39 119.7 . . ?
C22 C23 H23 119.8 . . ?
C24 C23 C22 120.34(17) . . ?
C24 C23 H23 119.8 . . ?
N4 C11 C12 121.71(16) . . ?
N4 C11 C4 117.96(15) . . ?
C12 C11 C4 120.31(15) . . ?
N4 C13 H13 118.8 . . ?
N4 C13 C14 122.38(17) . . ?
C14 C13 H13 118.8 . . ?
C16 C17 C18 119.91(17) . . ?
C16 C17 H17 120.0 . . ?
C18 C17 H17 120.0 . . ?
N3 C14 C13 122.66(18) . . ?
N3 C14 H14 118.7 . . ?
C13 C14 H14 118.7 . . ?
N2 C1 C2 122.74(16) . . ?
N2 C1 H1 118.6 . . ?
C2 C1 H1 118.6 . . ?
C34 C35 H35 119.8 . . ?
C34 C35 C36 120.46(19) . . ?
C36 C35 H35 119.8 . . ?
C37 C36 C35 120.42(19) . . ?
C37 C36 H36 119.8 . . ?
C35 C36 H36 119.8 . . ?
C2 C3 H3 120.6 . . ?
C2 C3 C4 118.87(16) . . ?
C4 C3 H3 120.6 . . ?
P2 C33 H33A 109.3 . . ?
P2 C33 H33B 109.3 . . ?
N5 C33 P2 111.41(10) . . ?
N5 C33 H33A 109.3 . . ?
N5 C33 H33B 109.3 . . ?
H33A C33 H33B 108.0 . . ?
C5 C4 C11 119.36(15) . . ?
C5 C4 C3 118.05(16) . . ?
C3 C4 C11 122.59(15) . . ?
C25 C24 C23 119.86(16) . . ?
C25 C24 H24 120.1 . . ?
C23 C24 H24 120.1 . . ?
F2 B1 F3 108.63(16) . . ?
F1 B1 F3 108.01(17) . . ?
F1 B1 F2 109.19(17) . . ?
F4 B1 F3 108.38(16) . . ?
F4 B1 F2 110.88(18) . . ?
F4 B1 F1 111.66(19) . . ?

loop_
_geom_bond_atom_site_label_1
_geom_bond_atom_site_label_2
_geom_bond_distance
_geom_bond_site_symmetry_2
_geom_bond_publ_flag
Cu1 P2 2.2493(4) . ?
Cu1 P1 2.2184(4) . ?
Cu1 N2 2.0568(14) . ?
Cu1 N1 2.0662(14) . ?
P2 C40 1.8200(17) . ?
P2 C34 1.8225(17) . ?
P2 C33 1.8518(16) . ?
P1 C27 1.8207(16) . ?
P1 C20 1.8584(16) . ?
P1 C21 1.8276(16) . ?
F3 B1 1.398(2) . ?
F2 B1 1.380(2) . ?
F1 B1 1.374(2) . ?
F4 B1 1.369(2) . ?
N2 C5 1.353(2) . ?
N2 C1 1.336(2) . ?
N6 C15 1.336(2) . ?
N6 C19 1.346(2) . ?
N1 C6 1.360(2) . ?
N1 C10 1.336(2) . ?
N5 C20 1.459(2) . ?
N5 C15 1.401(2) . ?
N5 C33 1.459(2) . ?
N3 C12 1.353(2) . ?
N3 C14 1.325(2) . ?
N4 C11 1.355(2) . ?
N4 C13 1.322(3) . ?
C27 C28 1.396(2) . ?
C27 C32 1.394(2) . ?
C28 H28 0.9300 . ?
C28 C29 1.391(2) . ?
C7 C6 1.399(2) . ?
C7 C12 1.458(2) . ?
C7 C8 1.402(2) . ?
C6 C5 1.456(2) . ?
C5 C4 1.399(2) . ?
C37 H37 0.9300 . ?
C37 C38 1.380(3) . ?
C37 C36 1.370(3) . ?
C41 H41 0.9300 . ?
C41 C42 1.388(2) . ?
C41 C40 1.397(2) . ?
C22 H22 0.9300 . ?
C22 C21 1.393(2) . ?
C22 C23 1.391(2) . ?
C43 H43 0.9300 . ?
C43 C42 1.388(3) . ?
C43 C44 1.388(3) . ?
C30 H30 0.9300 . ?
C30 C31 1.390(3) . ?
C30 C29 1.382(3) . ?
C42 H42 0.9300 . ?
C10 H10 0.9300 . ?
C10 C9 1.392(2) . ?
C40 C45 1.396(2) . ?
C31 H31 0.9300 . ?
C31 C32 1.391(2) . ?
C32 H32 0.9300 . ?
C45 H45 0.9300 . ?
C45 C44 1.388(2) . ?
C12 C11 1.400(2) . ?
C20 H20A 0.9700 . ?
C20 H20B 0.9700 . ?
C44 H44 0.9300 . ?
C15 C16 1.407(2) . ?
C34 C39 1.394(3) . ?
C34 C35 1.385(3) . ?
C16 H16 0.9300 . ?
C16 C17 1.377(2) . ?
C18 H18 0.9300 . ?
C18 C19 1.375(3) . ?
C18 C17 1.387(3) . ?
C25 H25 0.9300 . ?
C25 C26 1.388(2) . ?
C25 C24 1.384(3) . ?
C21 C26 1.397(2) . ?
C9 H9 0.9300 . ?
C9 C8 1.377(2) . ?
C26 H26 0.9300 . ?
C29 H29 0.9300 . ?
C19 H19 0.9300 . ?
C8 H8 0.9300 . ?
C2 H2 0.9300 . ?
C2 C1 1.394(2) . ?
C2 C3 1.372(3) . ?
C38 H38 0.9300 . ?
C38 C39 1.387(3) . ?
C39 H39 0.9300 . ?
C23 H23 0.9300 . ?
C23 C24 1.385(3) . ?
C11 C4 1.452(2) . ?
C13 H13 0.9300 . ?
C13 C14 1.395(3) . ?
C17 H17 0.9300 . ?
C14 H14 0.9300 . ?
C1 H1 0.9300 . ?
C35 H35 0.9300 . ?
C35 C36 1.398(3) . ?
C36 H36 0.9300 . ?
C3 H3 0.9300 . ?
C3 C4 1.405(2) . ?
C33 H33A 0.9700 . ?
C33 H33B 0.9700 . ?
C24 H24 0.9300 . ?
